data_4314324
loop_
_publ_author_name
'John L. Bear'
'Wei-Zhong Chen'
'Boacheng Han'
'Shurong Huang'
'Li-Lun Wang'
'Antoine Thuriere'
'Eric Van Caemelbecke'
'Karl M. Kadish'
'Tong Ren'

_publ_contact_author_address
; Department of Chemistry
     University of Miami
     PO BOX 249118
     Coral Gables, FL 33124-0431
     USA
;
_publ_contact_author_email tren@miami.edu
_publ_contact_author_fax '(305) 284-1880'
_publ_contact_author_name 'Dr. Ren, Tong'
_publ_contact_author_phone '(305) 284-6617'
_publ_section_title
;
 Cyanide Adducts on the Diruthenium Core of [Ru2(L)4]+ (L = ap, CH3ap,
 Fap, or F3ap). Electronic Properties and Binding Modes of the Bridging
 Ligand
;
_journal_name_full 'Inorganic Chemistry'
_journal_page_first 6230
_journal_page_last 6240
_journal_paper_doi 10.1021/ic030195m
_journal_volume 42
_journal_year 2003
_chemical_formula_moiety 'C49 H44 N9 Ru2, 2 C H2 Cl2'
_chemical_formula_sum 'C51 H48 Cl4 N9 Ru2'
_chemical_formula_weight 1130.92
_chemical_name_systematic
;
  ?
;
_space_group_IT_number 15
_symmetry_cell_setting monoclinic
_symmetry_space_group_name_Hall '-C 2yc'
_symmetry_space_group_name_H-M 'C 1 2/c 1'
_atom_sites_solution_hydrogens geom
_atom_sites_solution_primary direct
_atom_sites_solution_secondary difmap
_audit_creation_method SHELXL-97
_cell_angle_alpha 90.00
_cell_angle_beta 108.710(1)
_cell_angle_gamma 90.00
_cell_formula_units_Z 4
_cell_length_a 19.2291(7)
_cell_length_b 15.6453(5)
_cell_length_c 17.4068(6)
_cell_measurement_reflns_used 7954
_cell_measurement_temperature 223(2)
_cell_measurement_theta_max 23.53
_cell_measurement_theta_min 1.72
_cell_volume 4960.0(3)
_computing_cell_refinement 'Bruker SAINT software (Bruker, 1999)'
_computing_data_collection 'Siemens SMART software (Siemens, 1996)'
_computing_data_reduction 'Bruker SAINT software (Bruker, 1999)'
_computing_structure_refinement 'SHELXL-97 (Sheldrick, 1997)'
_computing_structure_solution 'SHELXS-97 (Sheldrick, 1997)'
_diffrn_ambient_temperature 223(2)
_diffrn_detector_area_resol_mean 1K
_diffrn_measured_fraction_theta_full 0.998
_diffrn_measured_fraction_theta_max 0.998
_diffrn_measurement_device_type 'Siemens SMART CCD'
_diffrn_measurement_method CCD
_diffrn_radiation_monochromator graphite
_diffrn_radiation_source 'fine-focus sealed tube'
_diffrn_radiation_type MoK\a
_diffrn_radiation_wavelength 0.71073
_diffrn_reflns_av_R_equivalents 0.0261
_diffrn_reflns_av_sigmaI/netI 0.0127
_diffrn_reflns_limit_h_max 20
_diffrn_reflns_limit_h_min -21
_diffrn_reflns_limit_k_max 17
_diffrn_reflns_limit_k_min 0
_diffrn_reflns_limit_l_max 19
_diffrn_reflns_limit_l_min 0
_diffrn_reflns_number 11467
_diffrn_reflns_theta_full 23.53
_diffrn_reflns_theta_max 23.53
_diffrn_reflns_theta_min 1.72
_diffrn_standards_decay_% 0.0
_exptl_absorpt_coefficient_mu 0.870
_exptl_absorpt_correction_T_max 0.9448
_exptl_absorpt_correction_T_min 0.7667
_exptl_absorpt_correction_type empirical
_exptl_crystal_colour 'Very dark olive green'
_exptl_crystal_density_diffrn 1.514
_exptl_crystal_density_method 'not measured'
_exptl_crystal_description 'Rectangular column'
_exptl_crystal_F_000 2292
_exptl_crystal_size_max 0.40
_exptl_crystal_size_mid 0.25
_exptl_crystal_size_min 0.12
_refine_diff_density_max 0.690
_refine_diff_density_min -0.733
_refine_diff_density_rms 0.067
_refine_ls_extinction_coef 0.00002(5)
_refine_ls_extinction_expression Fc^*^=kFc[1+0.001xFc^2^\l^3^/sin(2\q)]^-1/4^
_refine_ls_extinction_method SHELXL
_refine_ls_goodness_of_fit_ref 1.052
_refine_ls_hydrogen_treatment mixed
_refine_ls_matrix_type full
_refine_ls_number_parameters 320
_refine_ls_number_reflns 3677
_refine_ls_number_restraints 2
_refine_ls_restrained_S_all 1.052
_refine_ls_R_factor_all 0.0348
_refine_ls_R_factor_gt 0.0285
_refine_ls_shift/su_max 0.459
_refine_ls_shift/su_mean 0.026
_refine_ls_structure_factor_coef Fsqd
_refine_ls_weighting_details 'calc w=1/[\s^2^(Fo^2^)+(0.0434P)^2^+14.6627P] where P=(Fo^2^+2Fc^2^)/3'
_refine_ls_weighting_scheme calc
_refine_ls_wR_factor_gt 0.0761
_refine_ls_wR_factor_ref 0.0818
_reflns_number_gt 3099
_reflns_number_total 3831
_reflns_threshold_expression >4sigma(I)
_cod_data_source_file ic030195m_4.cif
_cod_data_source_block k752
_cod_depositor_comments
;
The following automatic conversions were performed:

'_symmetry_cell_setting' value 'Monoclinic' changed to 'monoclinic'
according to the built-in table from CIF Core dictionary named
'cif_core.dic' version 2.4.1 from
2010-06-29.

'_exptl_absorpt_correction_type' value 'Empirical'
changed to 'empirical' according to the built-in table from CIF Core
dictionary named 'cif_core.dic' version 2.4.1 from 2010-06-29.

Automatic conversion script
Id: cif_fix_values 1646 2011-03-28 12:23:43Z adriana 
;
_cod_original_formula_sum 'C51 H48 N9 Cl4 Ru2'
_cod_database_code 4314324

loop_
_symmetry_equiv_pos_as_xyz
'x, y, z'
'-x, y, -z+1/2'
'x+1/2, y+1/2, z'
'-x+1/2, y+1/2, -z+1/2'
'-x, -y, -z'
'x, -y, z-1/2'
'-x+1/2, -y+1/2, -z'
'x+1/2, -y+1/2, z-1/2'

loop_
_atom_site_label
_atom_site_type_symbol
_atom_site_fract_x
_atom_site_fract_y
_atom_site_fract_z
_atom_site_U_iso_or_equiv
_atom_site_adp_type
_atom_site_occupancy
_atom_site_symmetry_multiplicity
_atom_site_calc_flag
_atom_site_refinement_flags
_atom_site_disorder_assembly
_atom_site_disorder_group
Ru1 Ru 0.5000 0.41371(2) 0.2500 0.02754(13) Uani 1 2 d S . .
Ru2 Ru 0.5000 0.26643(2) 0.2500 0.02556(13) Uani 1 2 d S . .
N1 N 0.55996(14) 0.40862(16) 0.16845(16) 0.0314(6) Uani 1 1 d . . .
N2 N 0.59001(14) 0.26869(16) 0.21065(15) 0.0294(6) Uani 1 1 d . . .
N3 N 0.40216(14) 0.40844(16) 0.15188(16) 0.0303(6) Uani 1 1 d . . .
N4 N 0.43264(14) 0.26898(16) 0.13193(15) 0.0305(6) Uani 1 1 d . . .
N5 N 0.492(3) 0.6199(11) 0.239(7) 0.061(15) Uiso 0.25 1 d PD . 1
N5' N 0.505(4) 0.6184(11) 0.235(6) 0.056(13) Uiso 0.25 1 d PD . 2
C1 C 0.56223(18) 0.4745(2) 0.1187(2) 0.0401(8) Uani 1 1 d . . .
H1 H 0.5337 0.5232 0.1191 0.048 Uiso 1 1 calc R . .
C2 C 0.6037(2) 0.4739(3) 0.0683(2) 0.0489(9) Uani 1 1 d . . .
H2 H 0.6031 0.5206 0.0342 0.059 Uiso 1 1 calc R . .
C3 C 0.6470(2) 0.4025(3) 0.0685(2) 0.0498(10) Uani 1 1 d . . .
H3 H 0.6775 0.4012 0.0358 0.060 Uiso 1 1 calc R . .
C4 C 0.6447(2) 0.3343(2) 0.1168(2) 0.0427(9) Uani 1 1 d . . .
H4 H 0.6737 0.2859 0.1169 0.051 Uiso 1 1 calc R . .
C5 C 0.59925(17) 0.3359(2) 0.16630(19) 0.0323(7) Uani 1 1 d . . .
C6 C 0.64044(18) 0.1985(2) 0.22420(19) 0.0327(7) Uani 1 1 d . . .
C7 C 0.71457(18) 0.2081(2) 0.2709(2) 0.0374(8) Uani 1 1 d . . .
C8 C 0.7584(2) 0.1344(3) 0.2873(2) 0.0486(10) Uani 1 1 d . . .
H8 H 0.8081 0.1394 0.3186 0.058 Uiso 1 1 calc R . .
C9 C 0.7311(2) 0.0552(3) 0.2593(2) 0.0562(11) Uani 1 1 d . . .
H9 H 0.7617 0.0069 0.2721 0.067 Uiso 1 1 calc R . .
C10 C 0.6586(2) 0.0470(2) 0.2122(2) 0.0528(10) Uani 1 1 d . . .
H10 H 0.6397 -0.0069 0.1921 0.063 Uiso 1 1 calc R . .
C11 C 0.6136(2) 0.1182(2) 0.1946(2) 0.0422(8) Uani 1 1 d . . .
H11 H 0.5642 0.1123 0.1622 0.051 Uiso 1 1 calc R . .
C12 C 0.74830(19) 0.2928(3) 0.3031(2) 0.0459(9) Uani 1 1 d . . .
H12A H 0.7126 0.3274 0.3176 0.069 Uiso 1 1 calc R . .
H12B H 0.7632 0.3219 0.2617 0.069 Uiso 1 1 calc R . .
H12C H 0.7909 0.2836 0.3506 0.069 Uiso 1 1 calc R . .
C13 C 0.35290(18) 0.4741(2) 0.1334(2) 0.0380(8) Uani 1 1 d . . .
H13 H 0.3628 0.5228 0.1669 0.046 Uiso 1 1 calc R . .
C14 C 0.28978(18) 0.4725(2) 0.0686(2) 0.0427(9) Uani 1 1 d . . .
H14 H 0.2562 0.5181 0.0587 0.051 Uiso 1 1 calc R . .
C15 C 0.27639(19) 0.4014(3) 0.0175(2) 0.0441(9) Uani 1 1 d . . .
H15 H 0.2347 0.3999 -0.0290 0.053 Uiso 1 1 calc R . .
C16 C 0.32413(18) 0.3338(2) 0.0354(2) 0.0378(8) Uani 1 1 d . . .
H16 H 0.3151 0.2859 0.0011 0.045 Uiso 1 1 calc R . .
C17 C 0.38709(17) 0.3360(2) 0.10531(19) 0.0297(7) Uani 1 1 d . . .
C18 C 0.42746(17) 0.1957(2) 0.08138(19) 0.0349(8) Uani 1 1 d . . .
C19 C 0.44074(19) 0.1999(3) 0.0070(2) 0.0430(9) Uani 1 1 d . . .
C20 C 0.4361(2) 0.1230(3) -0.0360(2) 0.0573(11) Uani 1 1 d . . .
H20 H 0.4435 0.1243 -0.0868 0.069 Uiso 1 1 calc R . .
C21 C 0.4213(2) 0.0465(3) -0.0069(3) 0.0603(12) Uani 1 1 d . . .
H21 H 0.4185 -0.0035 -0.0377 0.072 Uiso 1 1 calc R . .
C22 C 0.4106(2) 0.0425(3) 0.0669(3) 0.0532(10) Uani 1 1 d . . .
H22 H 0.4013 -0.0103 0.0875 0.064 Uiso 1 1 calc R . .
C23 C 0.41331(18) 0.1169(2) 0.1111(2) 0.0412(8) Uani 1 1 d . . .
H23 H 0.4055 0.1143 0.1617 0.049 Uiso 1 1 calc R . .
C24 C 0.4599(2) 0.2817(3) -0.0261(2) 0.0553(11) Uani 1 1 d . . .
H24A H 0.4893 0.3170 0.0182 0.083 Uiso 1 1 calc R . .
H24B H 0.4152 0.3120 -0.0554 0.083 Uiso 1 1 calc R . .
H24C H 0.4874 0.2692 -0.0627 0.083 Uiso 1 1 calc R . .
C25 C 0.5000 0.5526(3) 0.2500 0.0371(11) Uani 1 2 d SD . .
C26 C 0.658(4) 0.788(3) 0.3809(15) 0.091(4) Uiso 0.15 1 d PG A 1
H26A H 0.6861 0.8310 0.3661 0.109 Uiso 0.15 1 d PG A 1
H26B H 0.6128 0.7807 0.3366 0.109 Uiso 0.15 1 d PG A 1
Cl1 Cl 0.6367(8) 0.8208(8) 0.4669(9) 0.1002(10) Uiso 0.15 1 d PG A 1
Cl2 Cl 0.7064(7) 0.6912(8) 0.3963(7) 0.1002(10) Uiso 0.15 1 d PG A 1
C27 C 0.654(3) 0.7997(15) 0.3869(6) 0.091(4) Uiso 0.20 1 d PG B 2
H27A H 0.6168 0.7899 0.4114 0.109 Uiso 0.20 1 d PG B 2
H27B H 0.6939 0.8295 0.4256 0.109 Uiso 0.20 1 d PG B 2
Cl3 Cl 0.6185(5) 0.8639(5) 0.3009(6) 0.1002(10) Uiso 0.20 1 d PG B 2
Cl4 Cl 0.6862(5) 0.7012(5) 0.3645(5) 0.1002(10) Uiso 0.20 1 d PG B 2
C28 C 0.6555(11) 0.8677(10) 0.3599(9) 0.091(4) Uiso 0.20 1 d PG C 3
H28A H 0.6475 0.9197 0.3851 0.109 Uiso 0.20 1 d PG C 3
H28B H 0.6991 0.8749 0.3450 0.109 Uiso 0.20 1 d PG C 3
Cl5 Cl 0.5809(6) 0.8498(6) 0.2722(5) 0.1002(10) Uiso 0.20 1 d PG C 3
Cl6 Cl 0.6691(6) 0.7839(7) 0.4298(5) 0.1002(10) Uiso 0.20 1 d PG C 3
C29 C 0.6017(16) 0.799(2) 0.2880(12) 0.091(4) Uiso 0.15 1 d PG D 4
H29A H 0.6447 0.8275 0.2840 0.109 Uiso 0.15 1 d PG D 4
H29B H 0.5893 0.7542 0.2483 0.109 Uiso 0.15 1 d PG D 4
Cl7 Cl 0.5291(5) 0.8724(7) 0.2662(6) 0.1002(10) Uiso 0.15 1 d PG . 4
Cl8 Cl 0.6216(6) 0.7543(7) 0.3848(7) 0.1002(10) Uiso 0.15 1 d PG D 4
C30 C 0.632(3) 0.752(3) 0.3143(11) 0.091(4) Uiso 0.10 1 d PG E 5
H30A H 0.6070 0.6986 0.2953 0.109 Uiso 0.10 1 d PG E 5
H30B H 0.6643 0.7629 0.2838 0.109 Uiso 0.10 1 d PG E 5
Cl9 Cl 0.6829(9) 0.7415(13) 0.4170(10) 0.1002(10) Uiso 0.10 1 d PG E 5
Cl10 Cl 0.5665(9) 0.8336(12) 0.2964(11) 0.1002(10) Uiso 0.10 1 d PG E 5
Cl11 Cl 0.6482(8) 0.8111(9) 0.4456(8) 0.094(4) Uiso 0.15 1 d P F 6
Cl12 Cl 0.6129(11) 0.7635(14) 0.3288(13) 0.106(5) Uiso 0.10 1 d P F 6

loop_
_atom_site_aniso_label
_atom_site_aniso_U_11
_atom_site_aniso_U_22
_atom_site_aniso_U_33
_atom_site_aniso_U_23
_atom_site_aniso_U_13
_atom_site_aniso_U_12
Ru1 0.0265(2) 0.0240(2) 0.0312(2) 0.000 0.00806(15) 0.000
Ru2 0.0258(2) 0.0249(2) 0.0239(2) 0.000 0.00498(15) 0.000
N1 0.0280(14) 0.0336(15) 0.0321(14) 0.0046(12) 0.0088(11) 0.0001(11)
N2 0.0279(14) 0.0298(15) 0.0297(14) 0.0014(11) 0.0081(11) 0.0031(11)
N3 0.0278(14) 0.0316(15) 0.0319(14) 0.0060(11) 0.0101(11) 0.0034(11)
N4 0.0300(14) 0.0318(15) 0.0264(13) -0.0018(11) 0.0044(11) 0.0017(11)
C1 0.0357(18) 0.0379(19) 0.045(2) 0.0114(16) 0.0108(16) 0.0029(15)
C2 0.049(2) 0.051(2) 0.049(2) 0.0195(18) 0.0180(18) 0.0016(19)
C3 0.047(2) 0.063(3) 0.047(2) 0.0135(19) 0.0263(18) 0.0041(19)
C4 0.039(2) 0.049(2) 0.044(2) 0.0070(17) 0.0180(17) 0.0093(16)
C5 0.0292(17) 0.0373(19) 0.0286(16) 0.0025(14) 0.0066(14) 0.0021(14)
C6 0.0364(18) 0.0357(19) 0.0271(16) 0.0027(14) 0.0118(14) 0.0074(15)
C7 0.0359(19) 0.045(2) 0.0316(17) 0.0000(15) 0.0109(15) 0.0056(16)
C8 0.039(2) 0.056(3) 0.044(2) 0.0003(18) 0.0046(17) 0.0161(18)
C9 0.061(3) 0.051(3) 0.049(2) -0.0002(19) 0.007(2) 0.026(2)
C10 0.067(3) 0.036(2) 0.050(2) -0.0075(17) 0.011(2) 0.0088(19)
C11 0.042(2) 0.041(2) 0.0383(19) -0.0029(16) 0.0054(16) 0.0044(17)
C12 0.0330(19) 0.056(2) 0.046(2) -0.0056(18) 0.0094(16) 0.0021(17)
C13 0.0356(18) 0.0362(19) 0.045(2) 0.0067(16) 0.0177(16) 0.0034(15)
C14 0.0323(19) 0.048(2) 0.049(2) 0.0146(18) 0.0135(16) 0.0121(16)
C15 0.0277(18) 0.060(2) 0.040(2) 0.0110(18) 0.0043(15) 0.0046(17)
C16 0.0309(18) 0.047(2) 0.0329(18) 0.0002(15) 0.0068(15) 0.0010(15)
C17 0.0267(16) 0.0341(18) 0.0292(16) 0.0049(14) 0.0101(13) 0.0005(13)
C18 0.0257(16) 0.040(2) 0.0315(17) -0.0058(15) -0.0004(14) 0.0063(14)
C19 0.0353(19) 0.056(2) 0.0329(19) -0.0053(17) 0.0047(15) 0.0075(17)
C20 0.050(2) 0.077(3) 0.039(2) -0.018(2) 0.0071(18) 0.014(2)
C21 0.053(2) 0.056(3) 0.060(3) -0.024(2) 0.001(2) 0.016(2)
C22 0.046(2) 0.040(2) 0.061(3) -0.0089(19) -0.0008(19) 0.0055(17)
C23 0.0358(19) 0.040(2) 0.0412(19) -0.0037(16) 0.0025(15) 0.0024(16)
C24 0.054(2) 0.078(3) 0.036(2) 0.000(2) 0.0172(18) 0.004(2)
C25 0.030(3) 0.032(3) 0.047(3) 0.000 0.010(2) 0.000

loop_
_atom_type_symbol
_atom_type_description
_atom_type_scat_dispersion_real
_atom_type_scat_dispersion_imag
_atom_type_scat_source
C C 0.0033 0.0016 'International Tables Vol C Tables 4.2.6.8 and 6.1.1.4'
H H 0.0000 0.0000 'International Tables Vol C Tables 4.2.6.8 and 6.1.1.4'
N N 0.0061 0.0033 'International Tables Vol C Tables 4.2.6.8 and 6.1.1.4'
Cl Cl 0.1484 0.1585 'International Tables Vol C Tables 4.2.6.8 and 6.1.1.4'
Ru Ru -1.2594 0.8363 'International Tables Vol C Tables 4.2.6.8 and 6.1.1.4'

loop_
_geom_angle_atom_site_label_1
_geom_angle_atom_site_label_2
_geom_angle_atom_site_label_3
_geom_angle
_geom_angle_site_symmetry_1
_geom_angle_site_symmetry_3
_geom_angle_publ_flag
N1 Ru1 N1 175.65(14) 2_655 . ?
N1 Ru1 N3 90.31(10) 2_655 . ?
N1 Ru1 N3 89.52(10) . . ?
N1 Ru1 N3 89.52(10) 2_655 2_655 ?
N1 Ru1 N3 90.31(10) . 2_655 ?
N3 Ru1 N3 175.50(14) . 2_655 ?
N1 Ru1 C25 92.17(7) 2_655 . ?
N1 Ru1 C25 92.17(7) . . ?
N3 Ru1 C25 92.25(7) . . ?
N3 Ru1 C25 92.25(7) 2_655 . ?
N1 Ru1 Ru2 87.83(7) 2_655 . ?
N1 Ru1 Ru2 87.83(7) . . ?
N3 Ru1 Ru2 87.75(7) . . ?
N3 Ru1 Ru2 87.75(7) 2_655 . ?
C25 Ru1 Ru2 180.0 . . ?
N4 Ru2 N4 177.76(15) . 2_655 ?
N4 Ru2 N2 90.28(10) . 2_655 ?
N4 Ru2 N2 89.68(10) 2_655 2_655 ?
N4 Ru2 N2 89.68(10) . . ?
N4 Ru2 N2 90.28(10) 2_655 . ?
N2 Ru2 N2 178.03(14) 2_655 . ?
N4 Ru2 Ru1 88.88(7) . . ?
N4 Ru2 Ru1 88.88(7) 2_655 . ?
N2 Ru2 Ru1 89.01(7) 2_655 . ?
N2 Ru2 Ru1 89.01(7) . . ?
C1 N1 C5 118.8(3) . . ?
C1 N1 Ru1 122.7(2) . . ?
C5 N1 Ru1 118.4(2) . . ?
C5 N2 C6 119.0(3) . . ?
C5 N2 Ru2 118.9(2) . . ?
C6 N2 Ru2 122.0(2) . . ?
C13 N3 C17 119.0(3) . . ?
C13 N3 Ru1 122.4(2) . . ?
C17 N3 Ru1 118.6(2) . . ?
C17 N4 C18 120.2(3) . . ?
C17 N4 Ru2 119.5(2) . . ?
C18 N4 Ru2 119.9(2) . . ?
N1 C1 C2 123.5(3) . . ?
C1 C2 C3 118.5(3) . . ?
C4 C3 C2 119.4(3) . . ?
C3 C4 C5 120.7(3) . . ?
N2 C5 N1 117.1(3) . . ?
N2 C5 C4 123.9(3) . . ?
N1 C5 C4 119.0(3) . . ?
C11 C6 C7 119.9(3) . . ?
C11 C6 N2 118.6(3) . . ?
C7 C6 N2 121.4(3) . . ?
C8 C7 C6 117.5(3) . . ?
C8 C7 C12 119.3(3) . . ?
C6 C7 C12 123.2(3) . . ?
C9 C8 C7 122.3(4) . . ?
C8 C9 C10 119.6(4) . . ?
C9 C10 C11 119.9(4) . . ?
C10 C11 C6 120.8(3) . . ?
N3 C13 C14 123.1(3) . . ?
C13 C14 C15 118.3(3) . . ?
C16 C15 C14 119.9(3) . . ?
C15 C16 C17 120.2(3) . . ?
N4 C17 N3 116.7(3) . . ?
N4 C17 C16 124.0(3) . . ?
N3 C17 C16 119.3(3) . . ?
C23 C18 C19 120.0(3) . . ?
C23 C18 N4 117.6(3) . . ?
C19 C18 N4 122.3(3) . . ?
C18 C19 C20 117.0(4) . . ?
C18 C19 C24 122.5(3) . . ?
C20 C19 C24 120.5(4) . . ?
C21 C20 C19 122.5(4) . . ?
C20 C21 C22 120.2(4) . . ?
C21 C22 C23 119.5(4) . . ?
C22 C23 C18 120.8(4) . . ?
N5 C25 Ru1 169(4) . . ?
N5' C25 Ru1 163(3) . . ?
Cl1 C26 Cl2 112.6 . . ?
Cl4 C27 Cl3 112.6 . . ?
Cl6 C28 Cl5 112.6 . . ?
Cl7 C29 Cl8 112.6 . . ?
Cl10 C30 Cl9 112.6 . . ?

loop_
_geom_bond_atom_site_label_1
_geom_bond_atom_site_label_2
_geom_bond_distance
_geom_bond_site_symmetry_2
_geom_bond_publ_flag
Ru1 N1 2.098(3) 2_655 ?
Ru1 N1 2.098(3) . ?
Ru1 N3 2.098(3) . ?
Ru1 N3 2.098(3) 2_655 ?
Ru1 C25 2.174(5) . ?
Ru1 Ru2 2.3042(5) . ?
Ru2 N4 2.048(2) . ?
Ru2 N4 2.048(2) 2_655 ?
Ru2 N2 2.056(3) 2_655 ?
Ru2 N2 2.056(3) . ?
N1 C1 1.356(4) . ?
N1 C5 1.373(4) . ?
N2 C5 1.349(4) . ?
N2 C6 1.434(4) . ?
N3 C13 1.364(4) . ?
N3 C17 1.369(4) . ?
N4 C17 1.349(4) . ?
N4 C18 1.430(4) . ?
N5 C25 1.073(11) . ?
N5' C25 1.073(11) . ?
C1 C2 1.361(5) . ?
C2 C3 1.392(5) . ?
C3 C4 1.366(5) . ?
C4 C5 1.411(5) . ?
C6 C11 1.393(5) . ?
C6 C7 1.404(5) . ?
C7 C8 1.402(5) . ?
C7 C12 1.502(5) . ?
C8 C9 1.372(6) . ?
C9 C10 1.379(6) . ?
C10 C11 1.383(5) . ?
C13 C14 1.367(5) . ?
C14 C15 1.394(5) . ?
C15 C16 1.369(5) . ?
C16 C17 1.415(5) . ?
C18 C23 1.397(5) . ?
C18 C19 1.399(5) . ?
C19 C20 1.405(6) . ?
C19 C24 1.498(6) . ?
C20 C21 1.364(7) . ?
C21 C22 1.366(6) . ?
C22 C23 1.387(5) . ?
C26 Cl1 1.7500 . ?
C26 Cl2 1.7500 . ?
C27 Cl4 1.7498 . ?
C27 Cl3 1.7500 . ?
C28 Cl6 1.7500 . ?
C28 Cl5 1.7500 . ?
C29 Cl7 1.7499 . ?
C29 Cl8 1.7500 . ?
C30 Cl10 1.7498 . ?
C30 Cl9 1.7500 . ?

loop_
_geom_torsion_atom_site_label_1
_geom_torsion_atom_site_label_2
_geom_torsion_atom_site_label_3
_geom_torsion_atom_site_label_4
_geom_torsion
_geom_torsion_site_symmetry_1
_geom_torsion_site_symmetry_2
_geom_torsion_site_symmetry_3
_geom_torsion_site_symmetry_4
_geom_torsion_publ_flag
N1 Ru1 Ru2 N4 111.80(10) 2_655 . . . ?
N1 Ru1 Ru2 N4 -68.20(10) . . . . ?
N3 Ru1 Ru2 N4 21.41(10) . . . . ?
N3 Ru1 Ru2 N4 -158.59(10) 2_655 . . . ?
C25 Ru1 Ru2 N4 72(100) . . . . ?
N1 Ru1 Ru2 N4 -68.20(10) 2_655 . . 2_655 ?
N1 Ru1 Ru2 N4 111.80(10) . . . 2_655 ?
N3 Ru1 Ru2 N4 -158.59(10) . . . 2_655 ?
N3 Ru1 Ru2 N4 21.41(10) 2_655 . . 2_655 ?
C25 Ru1 Ru2 N4 -108(100) . . . 2_655 ?
N1 Ru1 Ru2 N2 21.50(10) 2_655 . . 2_655 ?
N1 Ru1 Ru2 N2 -158.50(10) . . . 2_655 ?
N3 Ru1 Ru2 N2 -68.90(10) . . . 2_655 ?
N3 Ru1 Ru2 N2 111.10(10) 2_655 . . 2_655 ?
C25 Ru1 Ru2 N2 -18(100) . . . 2_655 ?
N1 Ru1 Ru2 N2 -158.50(10) 2_655 . . . ?
N1 Ru1 Ru2 N2 21.50(10) . . . . ?
N3 Ru1 Ru2 N2 111.10(10) . . . . ?
N3 Ru1 Ru2 N2 -68.90(10) 2_655 . . . ?
C25 Ru1 Ru2 N2 162(100) . . . . ?
N1 Ru1 N1 C1 158.2(2) 2_655 . . . ?
N3 Ru1 N1 C1 70.5(3) . . . . ?
N3 Ru1 N1 C1 -114.0(3) 2_655 . . . ?
C25 Ru1 N1 C1 -21.8(3) . . . . ?
Ru2 Ru1 N1 C1 158.2(3) . . . . ?
N1 Ru1 N1 C5 -22.7(2) 2_655 . . . ?
N3 Ru1 N1 C5 -110.4(2) . . . . ?
N3 Ru1 N1 C5 65.1(2) 2_655 . . . ?
C25 Ru1 N1 C5 157.3(2) . . . . ?
Ru2 Ru1 N1 C5 -22.7(2) . . . . ?
N4 Ru2 N2 C5 60.6(2) . . . . ?
N4 Ru2 N2 C5 -117.2(2) 2_655 . . . ?
N2 Ru2 N2 C5 -28.3(2) 2_655 . . . ?
Ru1 Ru2 N2 C5 -28.3(2) . . . . ?
N4 Ru2 N2 C6 -115.1(2) . . . . ?
N4 Ru2 N2 C6 67.2(2) 2_655 . . . ?
N2 Ru2 N2 C6 156.0(2) 2_655 . . . ?
Ru1 Ru2 N2 C6 156.0(2) . . . . ?
N1 Ru1 N3 C13 68.8(2) 2_655 . . . ?
N1 Ru1 N3 C13 -115.6(2) . . . . ?
N3 Ru1 N3 C13 156.6(2) 2_655 . . . ?
C25 Ru1 N3 C13 -23.4(2) . . . . ?
Ru2 Ru1 N3 C13 156.6(2) . . . . ?
N1 Ru1 N3 C17 -110.6(2) 2_655 . . . ?
N1 Ru1 N3 C17 65.1(2) . . . . ?
N3 Ru1 N3 C17 -22.8(2) 2_655 . . . ?
C25 Ru1 N3 C17 157.2(2) . . . . ?
Ru2 Ru1 N3 C17 -22.8(2) . . . . ?
N4 Ru2 N4 C17 -28.2(2) 2_655 . . . ?
N2 Ru2 N4 C17 60.8(2) 2_655 . . . ?
N2 Ru2 N4 C17 -117.2(2) . . . . ?
Ru1 Ru2 N4 C17 -28.2(2) . . . . ?
N4 Ru2 N4 C18 159.6(2) 2_655 . . . ?
N2 Ru2 N4 C18 -111.4(2) 2_655 . . . ?
N2 Ru2 N4 C18 70.6(2) . . . . ?
Ru1 Ru2 N4 C18 159.6(2) . . . . ?
C5 N1 C1 C2 -2.4(5) . . . . ?
Ru1 N1 C1 C2 176.7(3) . . . . ?
N1 C1 C2 C3 -1.0(6) . . . . ?
C1 C2 C3 C4 2.3(6) . . . . ?
C2 C3 C4 C5 -0.2(6) . . . . ?
C6 N2 C5 N1 -167.0(3) . . . . ?
Ru2 N2 C5 N1 17.2(4) . . . . ?
C6 N2 C5 C4 15.0(5) . . . . ?
Ru2 N2 C5 C4 -160.8(3) . . . . ?
C1 N1 C5 N2 -173.7(3) . . . . ?
Ru1 N1 C5 N2 7.2(4) . . . . ?
C1 N1 C5 C4 4.4(4) . . . . ?
Ru1 N1 C5 C4 -174.7(2) . . . . ?
C3 C4 C5 N2 174.8(3) . . . . ?
C3 C4 C5 N1 -3.2(5) . . . . ?
C5 N2 C6 C11 -118.0(3) . . . . ?
Ru2 N2 C6 C11 57.7(4) . . . . ?
C5 N2 C6 C7 66.3(4) . . . . ?
Ru2 N2 C6 C7 -118.0(3) . . . . ?
C11 C6 C7 C8 -1.5(5) . . . . ?
N2 C6 C7 C8 174.2(3) . . . . ?
C11 C6 C7 C12 178.2(3) . . . . ?
N2 C6 C7 C12 -6.1(5) . . . . ?
C6 C7 C8 C9 0.2(6) . . . . ?
C12 C7 C8 C9 -179.5(4) . . . . ?
C7 C8 C9 C10 1.0(6) . . . . ?
C8 C9 C10 C11 -0.9(6) . . . . ?
C9 C10 C11 C6 -0.4(6) . . . . ?
C7 C6 C11 C10 1.6(5) . . . . ?
N2 C6 C11 C10 -174.2(3) . . . . ?
C17 N3 C13 C14 -2.2(5) . . . . ?
Ru1 N3 C13 C14 178.4(2) . . . . ?
N3 C13 C14 C15 -2.1(5) . . . . ?
C13 C14 C15 C16 3.3(5) . . . . ?
C14 C15 C16 C17 -0.2(5) . . . . ?
C18 N4 C17 N3 -170.8(3) . . . . ?
Ru2 N4 C17 N3 17.0(4) . . . . ?
C18 N4 C17 C16 12.1(5) . . . . ?
Ru2 N4 C17 C16 -160.1(2) . . . . ?
C13 N3 C17 N4 -171.8(3) . . . . ?
Ru1 N3 C17 N4 7.5(4) . . . . ?
C13 N3 C17 C16 5.3(4) . . . . ?
Ru1 N3 C17 C16 -175.3(2) . . . . ?
C15 C16 C17 N4 172.8(3) . . . . ?
C15 C16 C17 N3 -4.2(5) . . . . ?
C17 N4 C18 C23 -121.3(3) . . . . ?
Ru2 N4 C18 C23 50.9(4) . . . . ?
C17 N4 C18 C19 63.0(4) . . . . ?
Ru2 N4 C18 C19 -124.8(3) . . . . ?
C23 C18 C19 C20 2.5(5) . . . . ?
N4 C18 C19 C20 178.1(3) . . . . ?
C23 C18 C19 C24 -176.9(3) . . . . ?
N4 C18 C19 C24 -1.3(5) . . . . ?
C18 C19 C20 C21 -1.7(6) . . . . ?
C24 C19 C20 C21 177.7(4) . . . . ?
C19 C20 C21 C22 -0.2(6) . . . . ?
C20 C21 C22 C23 1.3(6) . . . . ?
C21 C22 C23 C18 -0.5(5) . . . . ?
C19 C18 C23 C22 -1.5(5) . . . . ?
N4 C18 C23 C22 -177.3(3) . . . . ?
N1 Ru1 C25 N5 77(37) . . . . ?
N3 Ru1 C25 N5 167(37) 2_655 . . . ?
Ru2 Ru1 C25 N5 -64(100) . . . . ?
N1 Ru1 C25 N5' -166(17) 2_655 . . . ?
N3 Ru1 C25 N5' -75(17) . . . . ?
N3 Ru1 C25 N5' 105(17) 2_655 . . . ?
Ru2 Ru1 C25 N5' -126(100) . . . . ?
